data_1568701
loop_
_publ_author_name
'Horiuchi, Sachio'
'Minemawari, Hiromi'
'Ishibashi, Shoji'

_publ_section_title
;
 Competition of polar and antipolar states hidden behind a variety of
 polarization switching modes in hydrogen-bonded molecular chains.
;
_journal_issue 6
_journal_name_full 'Materials horizons'
_journal_page_first 2149
_journal_page_last 2159
_journal_paper_doi 10.1039/d2mh01530g
_journal_volume 10
_journal_year 2023
_chemical_formula_moiety 'C5 H7 Br N2'
_chemical_formula_sum 'C5 H7 Br N2'
_chemical_formula_weight 175.03
_chemical_name_common DM-BIM
_chemical_name_systematic 2-Bromo-4,5-dimethyl-1H-imidazole
_space_group_crystal_system orthorhombic
_space_group_IT_number 57
_space_group_name_Hall '-P 2c 2b'
_space_group_name_H-M_alt 'P b c m'
_atom_sites_solution_hydrogens geom
_atom_sites_solution_primary direct
_atom_sites_solution_secondary difmap
_audit_update_record
;
2023-02-21 deposited with the CCDC.	2023-03-01 downloaded from the CCDC.
;
_cell_angle_alpha 90.0000
_cell_angle_beta 90.0000
_cell_angle_gamma 90.0000
_cell_formula_units_Z 4
_cell_length_a 4.0674(3)
_cell_length_b 16.0311(8)
_cell_length_c 10.1239(5)
_cell_measurement_reflns_used 1750
_cell_measurement_temperature 296
_cell_measurement_theta_max 26.81
_cell_measurement_theta_min 2.57
_cell_volume 660.13(7)
_computing_cell_refinement 'CrysAlisPro 1.171.41.99a (Rigaku OD, 2021)'
_computing_data_collection 'CrysAlisPro 1.171.41.99a (Rigaku OD, 2021)'
_computing_data_reduction 'CrysAlisPro 1.171.41.99a (Rigaku OD, 2021)'
_computing_molecular_graphics 'CrystalStructure 4.2.4'
_computing_publication_material 'CrystalStructure 4.2.4 (Rigaku, 2016)'
_computing_structure_refinement 'SHELXL Version 2018/3 (Sheldrick, 2008)'
_computing_structure_solution 'SIR92 (Altomare, et al., 1994)'
_diffrn_ambient_temperature 296
_diffrn_measured_fraction_theta_full 1.000
_diffrn_measured_fraction_theta_max 1.000
_diffrn_measurement_device_type 'Rigaku XtaLAB P200'
_diffrn_measurement_method \w
_diffrn_radiation_type 'Mo K\a'
_diffrn_radiation_wavelength 0.71075
_diffrn_reflns_av_R_equivalents 0.0224
_diffrn_reflns_Laue_measured_fraction_full 1.000
_diffrn_reflns_Laue_measured_fraction_max 1.000
_diffrn_reflns_limit_h_max 5
_diffrn_reflns_limit_h_min -3
_diffrn_reflns_limit_k_max 19
_diffrn_reflns_limit_k_min -20
_diffrn_reflns_limit_l_max 13
_diffrn_reflns_limit_l_min -9
_diffrn_reflns_number 3547
_diffrn_reflns_point_group_measured_fraction_full 1.000
_diffrn_reflns_point_group_measured_fraction_max 1.000
_diffrn_reflns_theta_full 25.242
_diffrn_reflns_theta_max 27.476
_diffrn_reflns_theta_min 2.541
_diffrn_standards_number 0
_exptl_absorpt_coefficient_mu 6.139
_exptl_absorpt_correction_T_max 0.536
_exptl_absorpt_correction_T_min 0.119
_exptl_absorpt_correction_type gaussian
_exptl_absorpt_process_details
;
CrysAlisPro 1.171.41.99a (Rigaku Oxford Diffraction, 2021)
Numerical absorption correction based on gaussian integration over
a multifaceted crystal model
Empirical absorption correction using spherical harmonics,
implemented in SCALE3 ABSPACK scaling algorithm.
;
_exptl_crystal_colour colorless
_exptl_crystal_density_diffrn 1.761
_exptl_crystal_density_method 'not measured'
_exptl_crystal_description rod
_exptl_crystal_F_000 344.00
_exptl_crystal_recrystallization_method 'Re-crystallisation from solvent: methanol'
_exptl_crystal_size_max 0.455
_exptl_crystal_size_mid 0.248
_exptl_crystal_size_min 0.214
_refine_diff_density_max 0.32
_refine_diff_density_min -0.28
_refine_ls_extinction_method none
_refine_ls_goodness_of_fit_ref 1.073
_refine_ls_hydrogen_treatment mixed
_refine_ls_number_parameters 45
_refine_ls_number_reflns 804
_refine_ls_number_restraints 0
_refine_ls_R_factor_all 0.0382
_refine_ls_R_factor_gt 0.0272
_refine_ls_shift/su_max 0.000
_refine_ls_structure_factor_coef Fsqd
_refine_ls_weighting_details 'w = 1/[\s^2^(Fo^2^)+(0.0434P)^2^+0.1046P] where P=(Fo^2^+2Fc^2^)/3'
_refine_ls_weighting_scheme calc
_refine_ls_wR_factor_gt 0.0716
_refine_ls_wR_factor_ref 0.0753
_reflns_Friedel_coverage 0.000
_reflns_number_gt 642
_reflns_number_total 804
_reflns_threshold_expression F^2^>2.0\s(F^2^)
_cod_data_source_file d2mh01530g2.cif
_cod_data_source_block DM-BIM
_cod_depositor_comments 'Adding full bibliography for 1568697--1568703.cif.'
_cod_database_code 1568701
_oxdiff_exptl_absorpt_empirical_full_min 0.768
_oxdiff_exptl_absorpt_empirical_full_max 1.310
_oxdiff_exptl_absorpt_empirical_details
;
Empirical correction (ABSPACK) includes:
- Absorption correction using spherical harmonics
- Frame scaling
;

loop_
_space_group_symop_id
_space_group_symop_operation_xyz
1 +X,+Y,+Z
2 -X,-Y,1/2+Z
3 +X,1/2-Y,-Z
4 -X,1/2+Y,1/2-Z
5 -X,-Y,-Z
6 +X,+Y,-1/2-Z
7 -X,-1/2+Y,+Z
8 +X,-1/2-Y,-1/2+Z

loop_
_atom_site_label
_atom_site_type_symbol
_atom_site_fract_x
_atom_site_fract_y
_atom_site_fract_z
_atom_site_U_iso_or_equiv
_atom_site_adp_type
_atom_site_occupancy
_atom_site_site_symmetry_order
_atom_site_calc_flag
_atom_site_refinement_flags_posn
_atom_site_refinement_flags_adp
_atom_site_refinement_flags_occupancy
_atom_site_disorder_assembly
_atom_site_disorder_group
Br1 Br -0.11848(11) 0.37575(2) 0.250000 0.05449(19) Uani 1 2 d S T P . .
N1 N 0.1451(5) 0.22874(12) 0.14090(18) 0.0387(5) Uani 1 1 d . . . . .
C1 C 0.0686(8) 0.26945(19) 0.250000 0.0373(7) Uani 1 2 d S T P . .
C2 C 0.2837(6) 0.15475(15) 0.1832(2) 0.0372(5) Uani 1 1 d . . . . .
C3 C 0.4044(8) 0.09078(19) 0.0877(3) 0.0541(7) Uani 1 1 d . . . . .
H1A H 0.533070 0.049890 0.133823 0.065 Uiso 1 1 calc R U . . .
H2B H 0.537529 0.117265 0.021606 0.065 Uiso 1 1 calc R U . . .
H3C H 0.220087 0.064037 0.046276 0.065 Uiso 1 1 calc R U . . .
H4 H 0.107(10) 0.244(3) 0.067(4) 0.029(12) Uiso 0.5 1 d . . P . .

loop_
_atom_site_aniso_label
_atom_site_aniso_U_11
_atom_site_aniso_U_22
_atom_site_aniso_U_33
_atom_site_aniso_U_23
_atom_site_aniso_U_13
_atom_site_aniso_U_12
Br1 0.0699(3) 0.0507(3) 0.0429(2) 0.000 0.000 0.01906(18)
N1 0.0497(12) 0.0441(11) 0.0224(9) -0.0005(8) 0.0012(8) 0.0007(9)
C1 0.047(2) 0.0362(16) 0.0289(14) 0.000 0.000 0.0030(15)
C2 0.0439(13) 0.0385(11) 0.0291(11) -0.0006(10) 0.0017(10) 0.0000(11)
C3 0.075(2) 0.0503(14) 0.0369(13) -0.0091(12) 0.0036(13) 0.0086(14)

loop_
_atom_type_symbol
_atom_type_description
_atom_type_scat_dispersion_real
_atom_type_scat_dispersion_imag
_atom_type_scat_source
C C 0.0033 0.0016
;
International Tables for Crystallography
(Vol. C, Tables 4.2.6.8 and 6.1.1.4)
;
H H 0.0000 0.0000
;
International Tables for Crystallography
(Vol. C, Table 6.1.1.4)
;
N N 0.0061 0.0033
;
International Tables for Crystallography
(Vol. C, Tables 4.2.6.8 and 6.1.1.4)
;
Br Br -0.2901 2.4595
;
International Tables for Crystallography
(Vol. C, Tables 4.2.6.8 and 6.1.1.4)
;

loop_
_geom_angle_atom_site_label_1
_geom_angle_atom_site_label_2
_geom_angle_atom_site_label_3
_geom_angle
_geom_angle_site_symmetry_1
_geom_angle_site_symmetry_3
_geom_angle_publ_flag
C1 N1 C2 105.13(19) . . ?
C1 N1 H4 126(3) . . ?
C2 N1 H4 129(3) . . ?
N1 C1 N1 113.6(3) . 6_556 ?
N1 C1 Br1 123.20(14) . . ?
N1 C1 Br1 123.20(14) 6_556 . ?
C2 C2 N1 108.08(12) 6_556 . ?
C2 C2 C3 130.39(15) 6_556 . ?
N1 C2 C3 121.5(2) . . ?
C2 C3 H1A 109.5 . . ?
C2 C3 H2B 109.5 . . ?
H1A C3 H2B 109.5 . . ?
C2 C3 H3C 109.5 . . ?
H1A C3 H3C 109.5 . . ?
H2B C3 H3C 109.5 . . ?

loop_
_geom_bond_atom_site_label_1
_geom_bond_atom_site_label_2
_geom_bond_distance
_geom_bond_site_symmetry_2
_geom_bond_publ_flag
Br1 C1 1.866(3) . ?
N1 C1 1.320(2) . ?
N1 C2 1.382(3) . ?
N1 H4 0.81(4) . ?
C2 C2 1.352(4) 6_556 ?
C2 C3 1.493(4) . ?
C3 H1A 0.9600 . ?
C3 H2B 0.9600 . ?
C3 H3C 0.9600 . ?

loop_
_geom_hbond_atom_site_label_D
_geom_hbond_atom_site_label_H
_geom_hbond_atom_site_label_A
_geom_hbond_site_symmetry_D
_geom_hbond_site_symmetry_H
_geom_hbond_site_symmetry_A
_geom_hbond_distance_DA
_geom_hbond_distance_DH
_geom_hbond_distance_HA
_geom_hbond_angle_DHA
_geom_hbond_publ_flag
N1 H4 N1 . . 3_555 2.933(3) 0.81(4) 2.15(4) 164(4) no

loop_
_geom_torsion_atom_site_label_1
_geom_torsion_atom_site_label_2
_geom_torsion_atom_site_label_3
_geom_torsion_atom_site_label_4
_geom_torsion
_geom_torsion_site_symmetry_1
_geom_torsion_site_symmetry_2
_geom_torsion_site_symmetry_3
_geom_torsion_site_symmetry_4
_geom_torsion_publ_flag
C2 N1 C1 N1 0.1(4) . . . 6_556 ?
C2 N1 C1 Br1 178.4(2) . . . . ?
C1 N1 C2 C2 0.0(2) . . . 6_556 ?
C1 N1 C2 C3 -179.9(3) . . . . ?
